data_4085941
loop_
_publ_author_name
'Wang, Xiaojie'
'Zhang, Jia'
'Wang, Lei'
'Deng, Liang'

_publ_section_title
;
 High-Spin Iron(II) Alkynyl Complexes with N-Heterocyclic Carbene
 Ligation: Synthesis, Characterization, and Reactivity Study
;
_journal_issue 12
_journal_name_full Organometallics
_journal_page_first 2775
_journal_paper_doi 10.1021/acs.organomet.5b00028
_journal_volume 34
_journal_year 2015
_chemical_formula_sum 'C43 H74 Fe N6'
_chemical_formula_weight 730.93
_chemical_name_systematic
; 
 ? 
;
_space_group_crystal_system monoclinic
_space_group_IT_number 14
_space_group_name_Hall '-P 2ybc'
_space_group_name_H-M_alt 'P 1 21/c 1'
_symmetry_space_group_name_Hall '-P 2ybc'
_symmetry_space_group_name_H-M 'P 1 21/c 1'
_atom_sites_solution_hydrogens geom
_audit_creation_method SHELXL-2013
_cell_angle_alpha 90
_cell_angle_beta 96.290(2)
_cell_angle_gamma 90
_cell_formula_units_Z 4
_cell_length_a 22.574(2)
_cell_length_b 9.7981(9)
_cell_length_c 20.4582(18)
_cell_measurement_reflns_used 9672
_cell_measurement_temperature 140(2)
_cell_measurement_theta_max 30.02
_cell_measurement_theta_min 2.29
_cell_volume 4497.8(7)
_computing_cell_refinement 'Bruker SAINT'
_computing_data_collection 'Bruker APEX2'
_computing_data_reduction 'Bruker SAINT'
_computing_molecular_graphics 'Bruker SHELXTL'
_computing_publication_material 'Bruker SHELXTL'
_computing_structure_refinement 'SHELXL-2013 (Sheldrick, 2013)'
_computing_structure_solution 'SHELXS-97 (Sheldrick, 2008)'
_diffrn_ambient_temperature 140(2)
_diffrn_measured_fraction_theta_full 0.997
_diffrn_measured_fraction_theta_max 0.993
_diffrn_measurement_device_type 'Bruker APEX-II CCD'
_diffrn_measurement_method '\f and \w scans'
_diffrn_radiation_type MoK\a
_diffrn_radiation_wavelength 0.71073
_diffrn_reflns_av_R_equivalents 0.0467
_diffrn_reflns_av_unetI/netI 0.0530
_diffrn_reflns_laue_measured_fraction_full 0.997
_diffrn_reflns_laue_measured_fraction_max 0.993
_diffrn_reflns_limit_h_max 32
_diffrn_reflns_limit_h_min -30
_diffrn_reflns_limit_k_max 12
_diffrn_reflns_limit_k_min -14
_diffrn_reflns_limit_l_max 29
_diffrn_reflns_limit_l_min -25
_diffrn_reflns_number 43081
_diffrn_reflns_point_group_measured_fraction_full 0.997
_diffrn_reflns_point_group_measured_fraction_max 0.993
_diffrn_reflns_theta_full 25.242
_diffrn_reflns_theta_max 30.529
_diffrn_reflns_theta_min 0.907
_exptl_absorpt_coefficient_mu 0.369
_exptl_absorpt_correction_T_max 0.7461
_exptl_absorpt_correction_T_min 0.6638
_exptl_absorpt_correction_type multi-scan
_exptl_absorpt_process_details sadabs
_exptl_crystal_colour orange
_exptl_crystal_density_diffrn 1.079
_exptl_crystal_description block
_exptl_crystal_F_000 1600
_exptl_crystal_size_max 0.350
_exptl_crystal_size_mid 0.260
_exptl_crystal_size_min 0.220
_refine_diff_density_max 0.431
_refine_diff_density_min -0.451
_refine_diff_density_rms 0.067
_refine_ls_extinction_method none
_refine_ls_goodness_of_fit_ref 1.024
_refine_ls_hydrogen_treatment constr
_refine_ls_matrix_type full
_refine_ls_number_parameters 451
_refine_ls_number_reflns 13634
_refine_ls_number_restraints 30
_refine_ls_restrained_S_all 1.098
_refine_ls_R_factor_all 0.0684
_refine_ls_R_factor_gt 0.0428
_refine_ls_shift/su_max 0.008
_refine_ls_shift/su_mean 0.000
_refine_ls_structure_factor_coef Fsqd
_refine_ls_weighting_details 'w=1/[\s^2^(Fo^2^)+(0.0629P)^2^+0.7494P] where P=(Fo^2^+2Fc^2^)/3'
_refine_ls_weighting_scheme calc
_refine_ls_wR_factor_gt 0.1098
_refine_ls_wR_factor_ref 0.1240
_reflns_Friedel_coverage 0.000
_reflns_number_gt 9921
_reflns_number_total 13634
_reflns_threshold_expression 'I > 2\s(I)'
_cod_data_source_file om5b00028_si_002.cif
_cod_data_source_block 5
_cod_depositor_comments 'Adding full bibliography for 4085938--4085941.cif.'
_cod_database_code 4085941
_shelx_space_group_comment
; 
The symmetry employed for this shelxl refinement is uniquely defined 
by the following loop, which should always be used as a source of 
symmetry information in preference to the above space-group names. 
They are only intended as comments. 
;
_shelx_estimated_absorpt_t_min 0.882
_shelx_estimated_absorpt_t_max 0.923
_shelxl_version_number 2013-4

loop_
_space_group_symop_operation_xyz
'x, y, z'
'-x, y+1/2, -z+1/2'
'-x, -y, -z'
'x, -y-1/2, z-1/2'

loop_
_atom_site_label
_atom_site_type_symbol
_atom_site_fract_x
_atom_site_fract_y
_atom_site_fract_z
_atom_site_U_iso_or_equiv
_atom_site_adp_type
_atom_site_occupancy
_atom_site_site_symmetry_order
_atom_site_calc_flag
_atom_site_refinement_flags_posn
_atom_site_refinement_flags_adp
Fe1 Fe 0.28070(2) 0.52303(2) 0.35478(2) 0.01495(6) Uani 1 1 d . .
N1 N 0.28611(6) 0.34190(13) 0.48282(6) 0.0199(2) Uani 1 1 d . .
N2 N 0.35460(6) 0.73005(14) 0.43420(7) 0.0259(3) Uani 1 1 d . .
N3 N 0.38421(6) 0.40269(15) 0.29452(7) 0.0282(3) Uani 1 1 d . .
N4 N 0.25151(6) 0.72607(14) 0.24512(7) 0.0258(3) Uani 1 1 d . .
N5 N 0.14194(6) 0.41583(13) 0.47944(6) 0.0214(3) Uani 1 1 d . .
N6 N 0.14904(6) 0.62156(13) 0.44143(6) 0.0206(3) Uani 1 1 d . .
C1 C 0.20501(6) 0.40029(14) 0.32609(7) 0.0161(3) Uani 1 1 d . .
C2 C 0.21363(6) 0.43602(14) 0.39601(7) 0.0153(3) Uani 1 1 d . .
C3 C 0.27273(6) 0.40134(14) 0.42788(7) 0.0169(3) Uani 1 1 d . .
C4 C 0.32518(6) 0.64566(15) 0.40315(7) 0.0190(3) Uani 1 1 d . .
C5 C 0.34258(7) 0.44710(15) 0.31638(7) 0.0194(3) Uani 1 1 d . .
C6 C 0.26157(6) 0.64647(15) 0.28908(7) 0.0198(3) Uani 1 1 d . .
C7 C 0.16855(6) 0.49198(14) 0.43556(7) 0.0173(3) Uani 1 1 d . .
C8 C 0.10523(8) 0.49881(18) 0.51296(8) 0.0282(4) Uani 1 1 d . .
C9 C 0.10973(7) 0.62683(18) 0.48934(8) 0.0270(3) Uani 1 1 d . .
C10 C 0.07032(10) 0.4530(2) 0.56734(10) 0.0447(5) Uani 1 1 d . .
H10A H 0.0484 0.5307 0.5829 0.067 Uiso 1 1 calc R U
H10B H 0.0977 0.4168 0.6037 0.067 Uiso 1 1 calc R U
H10C H 0.0421 0.3817 0.5509 0.067 Uiso 1 1 calc R U
C11 C 0.07901(10) 0.7534(2) 0.50814(11) 0.0440(5) Uani 1 1 d . .
H11A H 0.0538 0.7321 0.5429 0.066 Uiso 1 1 calc R U
H11B H 0.0542 0.7894 0.4697 0.066 Uiso 1 1 calc R U
H11C H 0.1088 0.8217 0.5242 0.066 Uiso 1 1 calc R U
C12 C 0.14987(7) 0.26584(16) 0.48524(8) 0.0257(3) Uani 1 1 d . .
H12A H 0.1802 0.2394 0.4554 0.031 Uiso 1 1 calc R U
C13 C 0.09183(8) 0.19251(19) 0.46027(10) 0.0365(4) Uani 1 1 d . .
H13A H 0.0784 0.2232 0.4155 0.055 Uiso 1 1 calc R U
H13B H 0.0612 0.2136 0.4892 0.055 Uiso 1 1 calc R U
H13C H 0.0987 0.0938 0.4601 0.055 Uiso 1 1 calc R U
C14 C 0.17445(9) 0.2231(2) 0.55412(9) 0.0388(4) Uani 1 1 d . .
H14A H 0.2116 0.2726 0.5673 0.058 Uiso 1 1 calc R U
H14B H 0.1824 0.1248 0.5549 0.058 Uiso 1 1 calc R U
H14C H 0.1453 0.2444 0.5848 0.058 Uiso 1 1 calc R U
C15 C 0.17050(7) 0.73886(15) 0.40451(8) 0.0247(3) Uani 1 1 d . .
H15A H 0.1972 0.7002 0.3732 0.030 Uiso 1 1 calc R U
C16 C 0.20855(8) 0.83517(18) 0.44979(10) 0.0364(4) Uani 1 1 d . .
H16A H 0.2406 0.7836 0.4748 0.055 Uiso 1 1 calc R U
H16B H 0.1838 0.8786 0.4803 0.055 Uiso 1 1 calc R U
H16C H 0.2258 0.9054 0.4235 0.055 Uiso 1 1 calc R U
C17 C 0.11974(9) 0.80976(19) 0.36293(9) 0.0378(4) Uani 1 1 d . .
H17A H 0.0971 0.7425 0.3349 0.057 Uiso 1 1 calc R U
H17B H 0.1360 0.8790 0.3353 0.057 Uiso 1 1 calc R U
H17C H 0.0934 0.8536 0.3917 0.057 Uiso 1 1 calc R U
C18 C 0.21331(7) 0.25412(15) 0.29768(7) 0.0205(3) Uani 1 1 d . .
C19 C 0.23076(8) 0.26882(17) 0.22754(8) 0.0271(3) Uani 1 1 d . .
H19A H 0.2361 0.1781 0.2089 0.041 Uiso 1 1 calc R U
H19B H 0.2681 0.3202 0.2287 0.041 Uiso 1 1 calc R U
H19C H 0.1992 0.3176 0.2002 0.041 Uiso 1 1 calc R U
C20 C 0.15391(8) 0.17523(17) 0.29342(9) 0.0314(4) Uani 1 1 d . .
H20A H 0.1595 0.0838 0.2757 0.047 Uiso 1 1 calc R U
H20B H 0.1236 0.2243 0.2645 0.047 Uiso 1 1 calc R U
H20C H 0.1409 0.1675 0.3374 0.047 Uiso 1 1 calc R U
C21 C 0.26022(8) 0.16626(15) 0.33754(8) 0.0258(3) Uani 1 1 d . .
H21A H 0.2624 0.0769 0.3164 0.039 Uiso 1 1 calc R U
H21B H 0.2492 0.1543 0.3822 0.039 Uiso 1 1 calc R U
H21C H 0.2991 0.2114 0.3395 0.039 Uiso 1 1 calc R U
C22 C 0.34847(7) 0.32827(16) 0.51295(7) 0.0221(3) Uani 1 1 d . .
C23 C 0.39441(7) 0.32799(19) 0.46339(8) 0.0290(4) Uani 1 1 d . .
H23A H 0.3860 0.2525 0.4324 0.043 Uiso 1 1 calc R U
H23B H 0.4344 0.3167 0.4867 0.043 Uiso 1 1 calc R U
H23C H 0.3923 0.4146 0.4393 0.043 Uiso 1 1 calc R U
C24 C 0.36136(8) 0.44570(18) 0.56168(8) 0.0314(4) Uani 1 1 d . .
H24A H 0.3318 0.4453 0.5933 0.047 Uiso 1 1 calc R U
H24B H 0.3593 0.5326 0.5378 0.047 Uiso 1 1 calc R U
H24C H 0.4013 0.4344 0.5851 0.047 Uiso 1 1 calc R U
C25 C 0.35099(8) 0.19250(18) 0.54968(9) 0.0328(4) Uani 1 1 d . .
H25A H 0.3216 0.1929 0.5816 0.049 Uiso 1 1 calc R U
H25B H 0.3910 0.1795 0.5728 0.049 Uiso 1 1 calc R U
H25C H 0.3420 0.1179 0.5183 0.049 Uiso 1 1 calc R U
C26 C 0.15505(6) 0.46793(15) 0.28873(7) 0.0185(3) Uani 1 1 d . .
C27 C 0.11217(7) 0.51313(16) 0.25557(8) 0.0221(3) Uani 1 1 d . .
C28 C 0.05870(7) 0.55805(18) 0.21282(9) 0.0281(3) Uani 1 1 d . .
C29 C 0.06649(10) 0.7046(2) 0.18874(10) 0.0430(5) Uani 1 1 d . .
H29A H 0.0720 0.7664 0.2266 0.064 Uiso 1 1 calc R U
H29B H 0.0310 0.7318 0.1598 0.064 Uiso 1 1 calc R U
H29C H 0.1015 0.7092 0.1644 0.064 Uiso 1 1 calc R U
C30 C 0.04996(10) 0.4634(2) 0.15287(11) 0.0503(6) Uani 1 1 d . .
H30A H 0.0444 0.3695 0.1675 0.075 Uiso 1 1 calc R U
H30B H 0.0852 0.4679 0.1289 0.075 Uiso 1 1 calc R U
H30C H 0.0147 0.4924 0.1239 0.075 Uiso 1 1 calc R U
C31 C 0.00408(9) 0.5511(3) 0.25054(14) 0.0586(7) Uani 1 1 d . .
H31A H -0.0010 0.4576 0.2660 0.088 Uiso 1 1 calc R U
H31B H -0.0314 0.5783 0.2215 0.088 Uiso 1 1 calc R U
H31C H 0.0095 0.6131 0.2883 0.088 Uiso 1 1 calc R U
C32 C 0.41200(7) 0.79957(16) 0.43708(8) 0.0253(3) Uani 1 1 d . .
C33 C 0.40234(10) 0.9327(2) 0.39862(10) 0.0423(5) Uani 1 1 d . .
H33A H 0.3741 0.9902 0.4192 0.064 Uiso 1 1 calc R U
H33B H 0.3864 0.9125 0.3532 0.064 Uiso 1 1 calc R U
H33C H 0.4404 0.9808 0.3989 0.064 Uiso 1 1 calc R U
C34 C 0.45604(8) 0.7083(2) 0.40652(10) 0.0385(4) Uani 1 1 d . .
H34A H 0.4617 0.6236 0.4319 0.058 Uiso 1 1 calc R U
H34B H 0.4943 0.7557 0.4069 0.058 Uiso 1 1 calc R U
H34C H 0.4404 0.6867 0.3611 0.058 Uiso 1 1 calc R U
C35 C 0.43321(9) 0.8284(2) 0.50914(9) 0.0406(5) Uani 1 1 d . .
H35A H 0.4392 0.7419 0.5330 0.061 Uiso 1 1 calc R U
H35B H 0.4032 0.8828 0.5285 0.061 Uiso 1 1 calc R U
H35C H 0.4709 0.8789 0.5122 0.061 Uiso 1 1 calc R U
C36 C 0.27092(8) 0.75137(18) 0.17998(8) 0.0325(3) Uani 1 1 d . U
C37 C 0.26537(14) 0.6185(2) 0.14181(11) 0.0605(6) Uani 1 1 d . U
H37A H 0.2235 0.5901 0.1357 0.091 Uiso 1 1 calc R U
H37B H 0.2892 0.5479 0.1663 0.091 Uiso 1 1 calc R U
H37C H 0.2798 0.6316 0.0988 0.091 Uiso 1 1 calc R U
C38 C 0.23165(9) 0.8615(2) 0.14564(9) 0.0389(4) Uani 1 1 d . U
H38A H 0.1902 0.8299 0.1398 0.058 Uiso 1 1 calc R U
H38B H 0.2449 0.8809 0.1026 0.058 Uiso 1 1 calc R U
H38C H 0.2345 0.9446 0.1724 0.058 Uiso 1 1 calc R U
C39 C 0.33564(10) 0.7969(3) 0.19028(11) 0.0545(5) Uani 1 1 d . U
H39A H 0.3386 0.8829 0.2149 0.082 Uiso 1 1 calc R U
H39B H 0.3505 0.8105 0.1475 0.082 Uiso 1 1 calc R U
H39C H 0.3596 0.7269 0.2150 0.082 Uiso 1 1 calc R U
C40 C 0.43455(7) 0.34708(17) 0.26556(8) 0.0262(3) Uani 1 1 d . .
C41 C 0.48634(9) 0.3328(3) 0.31931(11) 0.0483(5) Uani 1 1 d . .
H41A H 0.4755 0.2687 0.3528 0.072 Uiso 1 1 calc R U
H41B H 0.4955 0.4221 0.3396 0.072 Uiso 1 1 calc R U
H41C H 0.5214 0.2986 0.3002 0.072 Uiso 1 1 calc R U
C42 C 0.44951(10) 0.4470(2) 0.21234(11) 0.0450(5) Uani 1 1 d . .
H42A H 0.4613 0.5349 0.2326 0.067 Uiso 1 1 calc R U
H42B H 0.4144 0.4598 0.1803 0.067 Uiso 1 1 calc R U
H42C H 0.4824 0.4104 0.1901 0.067 Uiso 1 1 calc R U
C43 C 0.41624(9) 0.2090(2) 0.23536(10) 0.0399(4) Uani 1 1 d . .
H43A H 0.4069 0.1462 0.2701 0.060 Uiso 1 1 calc R U
H43B H 0.4490 0.1717 0.2132 0.060 Uiso 1 1 calc R U
H43C H 0.3810 0.2205 0.2034 0.060 Uiso 1 1 calc R U

loop_
_atom_site_aniso_label
_atom_site_aniso_U_11
_atom_site_aniso_U_22
_atom_site_aniso_U_33
_atom_site_aniso_U_23
_atom_site_aniso_U_13
_atom_site_aniso_U_12
Fe1 0.01372(10) 0.01602(10) 0.01509(10) 0.00033(7) 0.00146(7) -0.00050(7)
N1 0.0191(6) 0.0224(6) 0.0178(6) 0.0025(5) 0.0004(5) 0.0035(5)
N2 0.0217(6) 0.0263(7) 0.0294(7) -0.0064(5) 0.0011(5) -0.0045(5)
N3 0.0221(7) 0.0365(8) 0.0273(7) -0.0045(6) 0.0077(5) 0.0034(6)
N4 0.0280(7) 0.0241(7) 0.0253(7) 0.0064(5) 0.0034(5) 0.0001(5)
N5 0.0203(6) 0.0253(7) 0.0192(6) 0.0020(5) 0.0050(5) -0.0014(5)
N6 0.0212(6) 0.0217(6) 0.0195(6) -0.0007(5) 0.0050(5) 0.0027(5)
C1 0.0152(6) 0.0169(6) 0.0160(6) 0.0002(5) 0.0002(5) -0.0003(5)
C2 0.0147(6) 0.0146(6) 0.0163(6) 0.0008(5) 0.0013(5) -0.0006(5)
C3 0.0171(6) 0.0163(6) 0.0173(6) -0.0012(5) 0.0019(5) 0.0014(5)
C4 0.0154(6) 0.0214(7) 0.0206(7) 0.0016(5) 0.0033(5) 0.0019(5)
C5 0.0192(7) 0.0216(7) 0.0171(7) 0.0001(5) 0.0008(5) -0.0012(5)
C6 0.0175(7) 0.0198(7) 0.0223(7) -0.0013(5) 0.0032(5) -0.0011(5)
C7 0.0154(6) 0.0203(7) 0.0160(6) 0.0012(5) 0.0008(5) -0.0007(5)
C8 0.0248(8) 0.0371(10) 0.0241(8) -0.0029(6) 0.0094(6) -0.0025(7)
C9 0.0250(8) 0.0334(9) 0.0237(8) -0.0052(6) 0.0079(6) 0.0019(7)
C10 0.0489(12) 0.0498(12) 0.0405(11) -0.0019(9) 0.0281(9) -0.0069(10)
C11 0.0462(12) 0.0408(11) 0.0496(12) -0.0110(9) 0.0255(10) 0.0069(9)
C12 0.0253(8) 0.0254(8) 0.0269(8) 0.0071(6) 0.0050(6) -0.0014(6)
C13 0.0290(9) 0.0337(9) 0.0473(11) -0.0002(8) 0.0064(8) -0.0087(7)
C14 0.0346(10) 0.0478(11) 0.0341(10) 0.0208(8) 0.0039(8) -0.0024(8)
C15 0.0309(8) 0.0188(7) 0.0259(8) 0.0019(6) 0.0100(6) 0.0034(6)
C16 0.0330(9) 0.0284(9) 0.0489(11) -0.0072(8) 0.0090(8) -0.0017(7)
C17 0.0541(12) 0.0278(9) 0.0307(9) 0.0031(7) 0.0007(8) 0.0131(8)
C18 0.0239(7) 0.0163(7) 0.0208(7) -0.0025(5) -0.0007(6) -0.0022(5)
C19 0.0367(9) 0.0237(8) 0.0206(7) -0.0056(6) 0.0018(6) 0.0010(7)
C20 0.0320(9) 0.0209(8) 0.0402(10) -0.0031(7) -0.0005(7) -0.0087(7)
C21 0.0324(8) 0.0171(7) 0.0274(8) -0.0016(6) 0.0015(6) 0.0021(6)
C22 0.0214(7) 0.0251(7) 0.0187(7) 0.0009(6) -0.0028(6) 0.0057(6)
C23 0.0199(7) 0.0402(10) 0.0260(8) 0.0017(7) -0.0011(6) 0.0085(7)
C24 0.0302(9) 0.0364(9) 0.0256(8) -0.0052(7) -0.0054(7) 0.0035(7)
C25 0.0345(9) 0.0335(9) 0.0293(9) 0.0083(7) -0.0009(7) 0.0093(7)
C26 0.0183(6) 0.0190(7) 0.0184(6) -0.0008(5) 0.0024(5) -0.0030(5)
C27 0.0198(7) 0.0224(7) 0.0234(7) -0.0010(6) -0.0005(6) 0.0003(6)
C28 0.0185(7) 0.0310(9) 0.0328(9) -0.0009(7) -0.0059(6) 0.0040(6)
C29 0.0502(12) 0.0371(10) 0.0379(10) 0.0069(8) -0.0124(9) 0.0064(9)
C30 0.0469(12) 0.0475(12) 0.0495(12) -0.0164(10) -0.0266(10) 0.0125(10)
C31 0.0195(9) 0.0848(18) 0.0719(16) 0.0140(14) 0.0069(10) 0.0050(10)
C32 0.0203(7) 0.0231(8) 0.0314(8) -0.0047(6) -0.0026(6) -0.0057(6)
C33 0.0463(12) 0.0307(9) 0.0487(12) 0.0077(8) -0.0008(9) -0.0066(9)
C34 0.0236(9) 0.0419(11) 0.0509(12) -0.0052(9) 0.0078(8) -0.0018(8)
C35 0.0383(10) 0.0452(11) 0.0354(10) -0.0080(8) -0.0089(8) -0.0106(9)
C36 0.0356(8) 0.0335(8) 0.0288(7) 0.0144(6) 0.0062(6) 0.0026(6)
C37 0.1063(15) 0.0413(10) 0.0351(10) 0.0043(8) 0.0128(11) 0.0063(11)
C38 0.0408(10) 0.0372(9) 0.0373(9) 0.0183(7) -0.0021(8) -0.0004(8)
C39 0.0360(10) 0.0752(13) 0.0525(11) 0.0319(10) 0.0061(9) -0.0015(9)
C40 0.0198(7) 0.0330(9) 0.0265(8) -0.0077(6) 0.0062(6) 0.0040(6)
C41 0.0290(10) 0.0675(15) 0.0466(12) -0.0171(10) -0.0048(9) 0.0139(10)
C42 0.0469(12) 0.0467(12) 0.0455(12) -0.0051(9) 0.0234(10) -0.0054(9)
C43 0.0429(11) 0.0346(10) 0.0420(11) -0.0113(8) 0.0039(9) 0.0041(8)

loop_
_atom_type_symbol
_atom_type_description
_atom_type_scat_dispersion_real
_atom_type_scat_dispersion_imag
_atom_type_scat_source
C C 0.0033 0.0016 'International Tables Vol C Tables 4.2.6.8 and 6.1.1.4'
H H 0.0000 0.0000 'International Tables Vol C Tables 4.2.6.8 and 6.1.1.4'
N N 0.0061 0.0033 'International Tables Vol C Tables 4.2.6.8 and 6.1.1.4'
Fe Fe 0.3463 0.8444 'International Tables Vol C Tables 4.2.6.8 and 6.1.1.4'

loop_
_geom_angle_atom_site_label_1
_geom_angle_atom_site_label_2
_geom_angle_atom_site_label_3
_geom_angle
C4 Fe1 C6 92.03(7)
C4 Fe1 C5 95.82(6)
C6 Fe1 C5 94.78(6)
C4 Fe1 C3 94.60(6)
C6 Fe1 C3 160.50(6)
C5 Fe1 C3 102.75(6)
C4 Fe1 C2 117.16(6)
C6 Fe1 C2 117.63(6)
C5 Fe1 C2 130.87(6)
C3 Fe1 C2 43.45(6)
C4 Fe1 C1 156.81(6)
C6 Fe1 C1 93.07(6)
C5 Fe1 C1 106.26(6)
C3 Fe1 C1 73.99(6)
C2 Fe1 C1 41.52(5)
C3 N1 C22 122.15(12)
C4 N2 C32 141.40(15)
C5 N3 C40 178.21(16)
C6 N4 C36 137.99(15)
C7 N5 C8 109.57(13)
C7 N5 C12 122.62(12)
C8 N5 C12 127.71(13)
C7 N6 C9 109.61(13)
C7 N6 C15 123.59(12)
C9 N6 C15 126.68(13)
C26 C1 C2 114.68(12)
C26 C1 C18 109.89(12)
C2 C1 C18 124.96(12)
C26 C1 Fe1 116.30(10)
C2 C1 Fe1 64.97(7)
C18 C1 Fe1 119.78(9)
C3 C2 C1 113.45(12)
C3 C2 C7 119.59(12)
C1 C2 C7 126.81(12)
C3 C2 Fe1 65.86(8)
C1 C2 Fe1 73.51(8)
C7 C2 Fe1 132.25(10)
N1 C3 C2 128.18(13)
N1 C3 Fe1 158.56(12)
C2 C3 Fe1 70.69(8)
N2 C4 Fe1 178.31(14)
N3 C5 Fe1 176.12(14)
N4 C6 Fe1 177.02(13)
N6 C7 N5 106.56(12)
N6 C7 C2 130.44(13)
N5 C7 C2 122.76(13)
C9 C8 N5 107.06(13)
C9 C8 C10 127.48(16)
N5 C8 C10 125.39(16)
C8 C9 N6 107.20(14)
C8 C9 C11 128.60(15)
N6 C9 C11 124.20(16)
C8 C10 H10A 109.5
C8 C10 H10B 109.5
H10A C10 H10B 109.5
C8 C10 H10C 109.5
H10A C10 H10C 109.5
H10B C10 H10C 109.5
C9 C11 H11A 109.5
C9 C11 H11B 109.5
H11A C11 H11B 109.5
C9 C11 H11C 109.5
H11A C11 H11C 109.5
H11B C11 H11C 109.5
N5 C12 C14 112.12(14)
N5 C12 C13 110.27(14)
C14 C12 C13 113.14(14)
N5 C12 H12A 107.0
C14 C12 H12A 107.0
C13 C12 H12A 107.0
C12 C13 H13A 109.5
C12 C13 H13B 109.5
H13A C13 H13B 109.5
C12 C13 H13C 109.5
H13A C13 H13C 109.5
H13B C13 H13C 109.5
C12 C14 H14A 109.5
C12 C14 H14B 109.5
H14A C14 H14B 109.5
C12 C14 H14C 109.5
H14A C14 H14C 109.5
H14B C14 H14C 109.5
N6 C15 C17 111.77(14)
N6 C15 C16 111.37(13)
C17 C15 C16 113.49(14)
N6 C15 H15A 106.6
C17 C15 H15A 106.6
C16 C15 H15A 106.6
C15 C16 H16A 109.5
C15 C16 H16B 109.5
H16A C16 H16B 109.5
C15 C16 H16C 109.5
H16A C16 H16C 109.5
H16B C16 H16C 109.5
C15 C17 H17A 109.5
C15 C17 H17B 109.5
H17A C17 H17B 109.5
C15 C17 H17C 109.5
H17A C17 H17C 109.5
H17B C17 H17C 109.5
C21 C18 C19 108.52(13)
C21 C18 C20 107.16(13)
C19 C18 C20 107.74(13)
C21 C18 C1 114.92(12)
C19 C18 C1 108.34(12)
C20 C18 C1 109.93(12)
C18 C19 H19A 109.5
C18 C19 H19B 109.5
H19A C19 H19B 109.5
C18 C19 H19C 109.5
H19A C19 H19C 109.5
H19B C19 H19C 109.5
C18 C20 H20A 109.5
C18 C20 H20B 109.5
H20A C20 H20B 109.5
C18 C20 H20C 109.5
H20A C20 H20C 109.5
H20B C20 H20C 109.5
C18 C21 H21A 109.5
C18 C21 H21B 109.5
H21A C21 H21B 109.5
C18 C21 H21C 109.5
H21A C21 H21C 109.5
H21B C21 H21C 109.5
N1 C22 C25 105.44(13)
N1 C22 C23 114.06(12)
C25 C22 C23 109.51(13)
N1 C22 C24 107.94(12)
C25 C22 C24 109.92(13)
C23 C22 C24 109.85(14)
C22 C23 H23A 109.5
C22 C23 H23B 109.5
H23A C23 H23B 109.5
C22 C23 H23C 109.5
H23A C23 H23C 109.5
H23B C23 H23C 109.5
C22 C24 H24A 109.5
C22 C24 H24B 109.5
H24A C24 H24B 109.5
C22 C24 H24C 109.5
H24A C24 H24C 109.5
H24B C24 H24C 109.5
C22 C25 H25A 109.5
C22 C25 H25B 109.5
H25A C25 H25B 109.5
C22 C25 H25C 109.5
H25A C25 H25C 109.5
H25B C25 H25C 109.5
C27 C26 C1 174.33(15)
C26 C27 C28 175.64(16)
C27 C28 C31 109.89(16)
C27 C28 C30 108.57(14)
C31 C28 C30 109.72(18)
C27 C28 C29 110.72(14)
C31 C28 C29 109.35(17)
C30 C28 C29 108.56(16)
C28 C29 H29A 109.5
C28 C29 H29B 109.5
H29A C29 H29B 109.5
C28 C29 H29C 109.5
H29A C29 H29C 109.5
H29B C29 H29C 109.5
C28 C30 H30A 109.5
C28 C30 H30B 109.5
H30A C30 H30B 109.5
C28 C30 H30C 109.5
H30A C30 H30C 109.5
H30B C30 H30C 109.5
C28 C31 H31A 109.5
C28 C31 H31B 109.5
H31A C31 H31B 109.5
C28 C31 H31C 109.5
H31A C31 H31C 109.5
H31B C31 H31C 109.5
N2 C32 C34 109.04(13)
N2 C32 C35 107.97(14)
C34 C32 C35 110.84(15)
N2 C32 C33 107.57(14)
C34 C32 C33 110.70(16)
C35 C32 C33 110.61(15)
C32 C33 H33A 109.5
C32 C33 H33B 109.5
H33A C33 H33B 109.5
C32 C33 H33C 109.5
H33A C33 H33C 109.5
H33B C33 H33C 109.5
C32 C34 H34A 109.5
C32 C34 H34B 109.5
H34A C34 H34B 109.5
C32 C34 H34C 109.5
H34A C34 H34C 109.5
H34B C34 H34C 109.5
C32 C35 H35A 109.5
C32 C35 H35B 109.5
H35A C35 H35B 109.5
C32 C35 H35C 109.5
H35A C35 H35C 109.5
H35B C35 H35C 109.5
N4 C36 C37 107.84(15)
N4 C36 C38 108.81(15)
C37 C36 C38 111.12(17)
N4 C36 C39 107.55(15)
C37 C36 C39 110.3(2)
C38 C36 C39 111.04(16)
C36 C37 H37A 109.5
C36 C37 H37B 109.5
H37A C37 H37B 109.5
C36 C37 H37C 109.5
H37A C37 H37C 109.5
H37B C37 H37C 109.5
C36 C38 H38A 109.5
C36 C38 H38B 109.5
H38A C38 H38B 109.5
C36 C38 H38C 109.5
H38A C38 H38C 109.5
H38B C38 H38C 109.5
C36 C39 H39A 109.5
C36 C39 H39B 109.5
H39A C39 H39B 109.5
C36 C39 H39C 109.5
H39A C39 H39C 109.5
H39B C39 H39C 109.5
N3 C40 C41 108.36(14)
N3 C40 C43 108.08(14)
C41 C40 C43 111.36(16)
N3 C40 C42 107.18(14)
C41 C40 C42 111.17(17)
C43 C40 C42 110.53(15)
C40 C41 H41A 109.5
C40 C41 H41B 109.5
H41A C41 H41B 109.5
C40 C41 H41C 109.5
H41A C41 H41C 109.5
H41B C41 H41C 109.5
C40 C42 H42A 109.5
C40 C42 H42B 109.5
H42A C42 H42B 109.5
C40 C42 H42C 109.5
H42A C42 H42C 109.5
H42B C42 H42C 109.5
C40 C43 H43A 109.5
C40 C43 H43B 109.5
H43A C43 H43B 109.5
C40 C43 H43C 109.5
H43A C43 H43C 109.5
H43B C43 H43C 109.5

loop_
_geom_bond_atom_site_label_1
_geom_bond_atom_site_label_2
_geom_bond_distance
Fe1 C4 1.7926(15)
Fe1 C6 1.8245(15)
Fe1 C5 1.8338(15)
Fe1 C3 1.9364(14)
Fe1 C2 2.0025(13)
Fe1 C1 2.1192(14)
N1 C3 1.2726(18)
N1 C22 1.4796(19)
N2 C4 1.1982(19)
N2 C32 1.460(2)
N3 C5 1.1682(19)
N3 C40 1.4445(19)
N4 C6 1.1934(19)
N4 C36 1.469(2)
N5 C7 1.3570(18)
N5 C8 1.394(2)
N5 C12 1.484(2)
N6 C7 1.3536(19)
N6 C9 1.3932(19)
N6 C15 1.4853(19)
C1 C26 1.451(2)
C1 C2 1.4648(19)
C1 C18 1.565(2)
C2 C3 1.4594(19)
C2 C7 1.4737(19)
C8 C9 1.352(2)
C8 C10 1.501(2)
C9 C11 1.492(2)
C10 H10A 0.9800
C10 H10B 0.9800
C10 H10C 0.9800
C11 H11A 0.9800
C11 H11B 0.9800
C11 H11C 0.9800
C12 C14 1.516(2)
C12 C13 1.532(2)
C12 H12A 1.0000
C13 H13A 0.9800
C13 H13B 0.9800
C13 H13C 0.9800
C14 H14A 0.9800
C14 H14B 0.9800
C14 H14C 0.9800
C15 C17 1.518(2)
C15 C16 1.521(2)
C15 H15A 1.0000
C16 H16A 0.9800
C16 H16B 0.9800
C16 H16C 0.9800
C17 H17A 0.9800
C17 H17B 0.9800
C17 H17C 0.9800
C18 C21 1.529(2)
C18 C19 1.536(2)
C18 C20 1.542(2)
C19 H19A 0.9800
C19 H19B 0.9800
C19 H19C 0.9800
C20 H20A 0.9800
C20 H20B 0.9800
C20 H20C 0.9800
C21 H21A 0.9800
C21 H21B 0.9800
C21 H21C 0.9800
C22 C25 1.526(2)
C22 C23 1.528(2)
C22 C24 1.529(2)
C23 H23A 0.9800
C23 H23B 0.9800
C23 H23C 0.9800
C24 H24A 0.9800
C24 H24B 0.9800
C24 H24C 0.9800
C25 H25A 0.9800
C25 H25B 0.9800
C25 H25C 0.9800
C26 C27 1.204(2)
C27 C28 1.478(2)
C28 C31 1.526(3)
C28 C30 1.533(3)
C28 C29 1.534(3)
C29 H29A 0.9800
C29 H29B 0.9800
C29 H29C 0.9800
C30 H30A 0.9800
C30 H30B 0.9800
C30 H30C 0.9800
C31 H31A 0.9800
C31 H31B 0.9800
C31 H31C 0.9800
C32 C34 1.522(2)
C32 C35 1.526(2)
C32 C33 1.526(2)
C33 H33A 0.9800
C33 H33B 0.9800
C33 H33C 0.9800
C34 H34A 0.9800
C34 H34B 0.9800
C34 H34C 0.9800
C35 H35A 0.9800
C35 H35B 0.9800
C35 H35C 0.9800
C36 C37 1.516(3)
C36 C38 1.519(2)
C36 C39 1.520(3)
C37 H37A 0.9800
C37 H37B 0.9800
C37 H37C 0.9800
C38 H38A 0.9800
C38 H38B 0.9800
C38 H38C 0.9800
C39 H39A 0.9800
C39 H39B 0.9800
C39 H39C 0.9800
C40 C41 1.521(3)
C40 C43 1.525(2)
C40 C42 1.529(3)
C41 H41A 0.9800
C41 H41B 0.9800
C41 H41C 0.9800
C42 H42A 0.9800
C42 H42B 0.9800
C42 H42C 0.9800
C43 H43A 0.9800
C43 H43B 0.9800
C43 H43C 0.9800

loop_
_geom_torsion_atom_site_label_1
_geom_torsion_atom_site_label_2
_geom_torsion_atom_site_label_3
_geom_torsion_atom_site_label_4
_geom_torsion
C26 C1 C2 C3 -162.50(12)
C18 C1 C2 C3 56.40(18)
Fe1 C1 C2 C3 -53.62(10)
C26 C1 C2 C7 22.0(2)
C18 C1 C2 C7 -119.11(16)
Fe1 C1 C2 C7 130.87(14)
C26 C1 C2 Fe1 -108.88(11)
C18 C1 C2 Fe1 110.02(13)
C22 N1 C3 C2 -172.36(14)
C22 N1 C3 Fe1 -24.0(4)
C1 C2 C3 N1 -133.95(15)
C7 C2 C3 N1 41.9(2)
Fe1 C2 C3 N1 168.28(16)
C1 C2 C3 Fe1 57.77(10)
C7 C2 C3 Fe1 -126.36(12)
C9 N6 C7 N5 -0.13(17)
C15 N6 C7 N5 176.27(13)
C9 N6 C7 C2 -174.60(15)
C15 N6 C7 C2 1.8(2)
C8 N5 C7 N6 0.19(17)
C12 N5 C7 N6 176.76(13)
C8 N5 C7 C2 175.19(13)
C12 N5 C7 C2 -8.2(2)
C3 C2 C7 N6 102.99(18)
C1 C2 C7 N6 -81.7(2)
Fe1 C2 C7 N6 19.9(2)
C3 C2 C7 N5 -70.70(19)
C1 C2 C7 N5 104.56(17)
Fe1 C2 C7 N5 -153.84(12)
C7 N5 C8 C9 -0.19(19)
C12 N5 C8 C9 -176.54(15)
C7 N5 C8 C10 -177.29(17)
C12 N5 C8 C10 6.4(3)
N5 C8 C9 N6 0.11(19)
C10 C8 C9 N6 177.13(18)
N5 C8 C9 C11 179.26(18)
C10 C8 C9 C11 -3.7(3)
C7 N6 C9 C8 0.01(19)
C15 N6 C9 C8 -176.24(15)
C7 N6 C9 C11 -179.19(17)
C15 N6 C9 C11 4.6(3)
C7 N5 C12 C14 122.60(16)
C8 N5 C12 C14 -61.5(2)
C7 N5 C12 C13 -110.36(16)
C8 N5 C12 C13 65.6(2)
C7 N6 C15 C17 121.75(16)
C9 N6 C15 C17 -62.5(2)
C7 N6 C15 C16 -110.14(16)
C9 N6 C15 C16 65.6(2)
C26 C1 C18 C21 -173.51(13)
C2 C1 C18 C21 -30.9(2)
Fe1 C1 C18 C21 47.91(16)
C26 C1 C18 C19 64.96(15)
C2 C1 C18 C19 -152.40(13)
Fe1 C1 C18 C19 -73.63(14)
C26 C1 C18 C20 -52.55(16)
C2 C1 C18 C20 90.10(17)
Fe1 C1 C18 C20 168.87(10)
C3 N1 C22 C25 -147.04(14)
C3 N1 C22 C23 -26.9(2)
C3 N1 C22 C24 95.51(16)
C4 N2 C32 C34 -26.2(3)
C4 N2 C32 C35 -146.7(2)
C4 N2 C32 C33 93.9(3)
C6 N4 C36 C37 50.8(3)
C6 N4 C36 C38 171.5(2)
C6 N4 C36 C39 -68.2(3)
